data_4319977
loop_
_publ_author_name
'Gulaim A. Seisenbaeva'
'Lars Kloo'
'Pia Werndrup'
'Vadim G. Kessler'

_publ_section_title
;
 Electrochemical Synthesis, X-ray Single Crystal, IR Spectroscopic, and
 Quantum Chemical Investigation of Molybdenum and Tungsten Hexamethoxides
;
_journal_name_full 'Inorganic Chemistry'
_journal_page_first 3815
_journal_page_last 3818
_journal_paper_doi 10.1021/ic0013173
_journal_volume 40
_journal_year 2001
_chemical_formula_sum 'C6 H18 Mo O6'
_chemical_formula_weight 282.14
_chemical_name_systematic
;
   ?
;
_space_group_IT_number 13
_symmetry_cell_setting monoclinic
_symmetry_space_group_name_Hall '-P 2yac'
_symmetry_space_group_name_H-M 'P 1 2/n 1'
_atom_sites_solution_hydrogens geom
_atom_sites_solution_primary direct
_atom_sites_solution_secondary difmap
_audit_creation_method SHELXL-97
_cell_angle_alpha 90.00
_cell_angle_beta 90.068(3)
_cell_angle_gamma 90.00
_cell_formula_units_Z 2
_cell_length_a 7.0976(13)
_cell_length_b 6.6103(12)
_cell_length_c 12.286(2)
_cell_measurement_reflns_used 999(I>10sigma(I))
_cell_measurement_temperature 295(2)
_cell_measurement_theta_max 27.98
_cell_measurement_theta_min 3.08
_cell_volume 576.43(18)
_computing_cell_refinement 'Bruker SMART'
_computing_data_collection 'Bruker SMART'
_computing_data_reduction 'Bruker SAINTPLUS'
_computing_molecular_graphics 'Bruker SHELXTL'
_computing_publication_material 'Bruker SHELXTL'
_computing_structure_refinement 'SHELXL-97 (Sheldrick, 1997)'
_computing_structure_solution 'SHELXS-97 (Sheldrick, 1990)'
_diffrn_ambient_temperature 295(2)
_diffrn_measured_fraction_theta_full 0.929
_diffrn_measured_fraction_theta_max 0.929
_diffrn_measurement_device_type 'Bruker SMART CCD 1K'
_diffrn_measurement_method 'Bruker SMART'
_diffrn_radiation_monochromator graphite
_diffrn_radiation_source 'fine-focus sealed tube'
_diffrn_radiation_type MoK\a
_diffrn_radiation_wavelength 0.71073
_diffrn_reflns_av_R_equivalents 0.0261
_diffrn_reflns_av_sigmaI/netI 0.0380
_diffrn_reflns_limit_h_max 9
_diffrn_reflns_limit_h_min -6
_diffrn_reflns_limit_k_max 8
_diffrn_reflns_limit_k_min -7
_diffrn_reflns_limit_l_max 16
_diffrn_reflns_limit_l_min -15
_diffrn_reflns_number 3208
_diffrn_reflns_theta_full 27.98
_diffrn_reflns_theta_max 27.98
_diffrn_reflns_theta_min 3.08
_exptl_absorpt_coefficient_mu 1.136
_exptl_absorpt_correction_type 'not applied'
_exptl_crystal_colour orange
_exptl_crystal_density_diffrn 1.626
_exptl_crystal_density_method 'not measured'
_exptl_crystal_description block
_exptl_crystal_F_000 288
_refine_diff_density_max 0.507
_refine_diff_density_min -0.479
_refine_diff_density_rms 0.077
_refine_ls_extinction_coef 0.0062(11)
_refine_ls_extinction_expression Fc^*^=kFc[1+0.001xFc^2^\l^3^/sin(2\q)]^-1/4^
_refine_ls_extinction_method SHELXL
_refine_ls_goodness_of_fit_ref 0.854
_refine_ls_hydrogen_treatment mixed
_refine_ls_matrix_type full
_refine_ls_number_parameters 115
_refine_ls_number_reflns 1302
_refine_ls_number_restraints 0
_refine_ls_restrained_S_all 0.854
_refine_ls_R_factor_all 0.0318
_refine_ls_R_factor_gt 0.0270
_refine_ls_shift/su_max 0.002
_refine_ls_shift/su_mean 0.000
_refine_ls_structure_factor_coef Fsqd
_refine_ls_weighting_details 'calc w=1/[\s^2^(Fo^2^)+(0.0402P)^2^+0.0000P] where P=(Fo^2^+2Fc^2^)/3'
_refine_ls_weighting_scheme calc
_refine_ls_wR_factor_gt 0.0654
_refine_ls_wR_factor_ref 0.0662
_reflns_number_gt 1011
_reflns_number_total 1302
_reflns_threshold_expression >2sigma(I)
_cod_data_source_file ic0013173_1.cif
_cod_data_source_block nimo2m
_cod_depositor_comments
;
The following automatic conversions were performed:

'_symmetry_cell_setting' value 'Monoclinic' changed to 'monoclinic'
according to the built-in table from CIF Core dictionary named
'cif_core.dic' version 2.4.1 from 2010-06-29.

Automatic conversion script
Id: cif_fix_values 1646 2011-03-28 12:23:43Z adriana 
;
_cod_original_cell_volume 576.41(18)
_cod_database_code 4319977

loop_
_symmetry_equiv_pos_as_xyz
'x, y, z'
'-x+1/2, y, -z+1/2'
'-x, -y, -z'
'x-1/2, -y, z-1/2'

loop_
_atom_site_label
_atom_site_type_symbol
_atom_site_fract_x
_atom_site_fract_y
_atom_site_fract_z
_atom_site_U_iso_or_equiv
_atom_site_adp_type
_atom_site_occupancy
_atom_site_symmetry_multiplicity
_atom_site_calc_flag
_atom_site_refinement_flags
_atom_site_disorder_assembly
_atom_site_disorder_group
Mo1 Mo 0.2500 0.51213(5) 0.7500 0.04106(15) Uani 1 2 d S . .
O1 O 0.2499(7) 0.3491(7) 0.8736(4) 0.0652(12) Uani 0.50 1 d P . .
O3 O 0.0629(6) 0.6827(7) 0.8110(4) 0.0610(11) Uani 0.50 1 d P . .
O6 O 0.0638(8) 0.3493(8) 0.6853(5) 0.0847(16) Uani 0.50 1 d P . .
O2 O 0.2499(7) 0.6859(7) 0.6259(4) 0.0673(12) Uani 0.50 1 d P . .
O4 O 0.4363(8) 0.3495(7) 0.6847(5) 0.0820(16) Uani 0.50 1 d P . .
O5 O 0.4373(6) 0.6823(7) 0.8108(4) 0.0620(11) Uani 0.50 1 d P . .
C1 C 0.4221(16) 0.3179(15) 0.9462(8) 0.120(4) Uani 0.50 1 d P . .
C3 C 0.4129(16) 0.8279(15) 0.5969(9) 0.129(4) Uani 0.50 1 d P . .
C4 C 0.4169(17) 0.8287(16) 0.8998(10) 0.134(4) Uani 0.50 1 d P . .
C5 C -0.0503(12) 0.8444(14) 0.7496(9) 0.115(4) Uani 0.50 1 d P . .
C6 C -0.1464(11) 0.3356(15) 0.7499(10) 0.118(3) Uani 0.50 1 d P . .
C2 C 0.4219(15) 0.3156(15) 0.5516(8) 0.120(4) Uani 0.50 1 d P . .

loop_
_atom_site_aniso_label
_atom_site_aniso_U_11
_atom_site_aniso_U_22
_atom_site_aniso_U_33
_atom_site_aniso_U_23
_atom_site_aniso_U_13
_atom_site_aniso_U_12
Mo1 0.0376(2) 0.0497(2) 0.0359(2) 0.000 -0.00028(12) 0.000
O1 0.076(3) 0.066(3) 0.054(3) 0.013(2) -0.003(3) -0.001(2)
O3 0.051(3) 0.067(3) 0.065(3) -0.010(2) 0.003(2) 0.013(2)
O6 0.086(4) 0.080(3) 0.088(4) 0.004(3) -0.042(3) -0.024(3)
O2 0.080(3) 0.074(3) 0.048(3) 0.017(2) -0.003(3) -0.005(2)
O4 0.085(4) 0.067(3) 0.094(4) 0.002(3) 0.041(3) 0.020(3)
O5 0.052(3) 0.071(3) 0.063(3) -0.009(2) -0.007(2) -0.014(2)
C1 0.145(9) 0.124(8) 0.092(7) 0.035(6) -0.052(7) 0.008(7)
C3 0.145(9) 0.115(8) 0.127(9) 0.048(7) 0.037(7) -0.035(7)
C4 0.149(9) 0.118(8) 0.135(9) -0.050(7) -0.036(8) -0.035(7)
C5 0.092(7) 0.103(7) 0.151(10) 0.004(6) -0.003(7) 0.051(5)
C6 0.063(5) 0.128(8) 0.162(9) -0.002(7) -0.002(6) -0.034(5)
C2 0.134(9) 0.139(8) 0.086(7) -0.037(6) 0.036(7) 0.006(7)

loop_
_atom_type_symbol
_atom_type_description
_atom_type_scat_dispersion_real
_atom_type_scat_dispersion_imag
_atom_type_scat_source
C C 0.0033 0.0016 'International Tables Vol C Tables 4.2.6.8 and 6.1.1.4'
H H 0.0000 0.0000 'International Tables Vol C Tables 4.2.6.8 and 6.1.1.4'
O O 0.0106 0.0060 'International Tables Vol C Tables 4.2.6.8 and 6.1.1.4'
Mo Mo -1.6832 0.6857 'International Tables Vol C Tables 4.2.6.8 and 6.1.1.4'

loop_
_geom_angle_atom_site_label_1
_geom_angle_atom_site_label_2
_geom_angle_atom_site_label_3
_geom_angle
_geom_angle_site_symmetry_1
_geom_angle_site_symmetry_3
_geom_angle_publ_flag
O1 Mo1 O1 109.2(3) 2_556 . ?
O1 Mo1 O6 47.5(2) 2_556 . ?
O1 Mo1 O6 90.7(2) . . ?
O1 Mo1 O6 90.7(2) 2_556 2_556 ?
O1 Mo1 O6 47.5(2) . 2_556 ?
O6 Mo1 O6 110.1(3) . 2_556 ?
O1 Mo1 O4 91.0(2) 2_556 2_556 ?
O1 Mo1 O4 47.3(2) . 2_556 ?
O6 Mo1 O4 50.2(2) . 2_556 ?
O6 Mo1 O4 89.2(3) 2_556 2_556 ?
O1 Mo1 O4 47.3(2) 2_556 . ?
O1 Mo1 O4 91.0(2) . . ?
O6 Mo1 O4 89.2(2) . . ?
O6 Mo1 O4 50.2(2) 2_556 . ?
O4 Mo1 O4 110.4(3) 2_556 . ?
O1 Mo1 O5 131.6(2) 2_556 . ?
O1 Mo1 O5 91.3(2) . . ?
O6 Mo1 O5 178.0(2) . . ?
O6 Mo1 O5 71.4(2) 2_556 . ?
O4 Mo1 O5 131.6(2) 2_556 . ?
O4 Mo1 O5 90.8(2) . . ?
O1 Mo1 O5 91.3(2) 2_556 2_556 ?
O1 Mo1 O5 131.6(2) . 2_556 ?
O6 Mo1 O5 71.4(2) . 2_556 ?
O6 Mo1 O5 178.0(2) 2_556 2_556 ?
O4 Mo1 O5 90.8(2) 2_556 2_556 ?
O4 Mo1 O5 131.6(2) . 2_556 ?
O5 Mo1 O5 107.2(3) . 2_556 ?
O1 Mo1 O3 91.2(2) 2_556 2_556 ?
O1 Mo1 O3 131.8(2) . 2_556 ?
O6 Mo1 O3 131.7(2) . 2_556 ?
O6 Mo1 O3 90.9(2) 2_556 2_556 ?
O4 Mo1 O3 177.8(2) 2_556 2_556 ?
O4 Mo1 O3 71.3(2) . 2_556 ?
O5 Mo1 O3 46.49(19) . 2_556 ?
O5 Mo1 O3 89.00(19) 2_556 2_556 ?
O1 Mo1 O3 131.8(2) 2_556 . ?
O1 Mo1 O3 91.2(2) . . ?
O6 Mo1 O3 90.9(2) . . ?
O6 Mo1 O3 131.7(2) 2_556 . ?
O4 Mo1 O3 71.3(2) 2_556 . ?
O4 Mo1 O3 177.8(2) . . ?
O5 Mo1 O3 89.00(19) . . ?
O5 Mo1 O3 46.49(19) 2_556 . ?
O3 Mo1 O3 107.0(3) 2_556 . ?
O1 Mo1 O2 178.38(18) 2_556 2_556 ?
O1 Mo1 O2 72.4(2) . 2_556 ?
O6 Mo1 O2 133.0(3) . 2_556 ?
O6 Mo1 O2 90.4(2) 2_556 2_556 ?
O4 Mo1 O2 90.2(2) 2_556 2_556 ?
O4 Mo1 O2 133.1(3) . 2_556 ?
O5 Mo1 O2 47.8(2) . 2_556 ?
O5 Mo1 O2 87.6(2) 2_556 2_556 ?
O3 Mo1 O2 87.6(2) 2_556 2_556 ?
O3 Mo1 O2 47.66(19) . 2_556 ?
O1 Mo1 O2 72.4(2) 2_556 . ?
O1 Mo1 O2 178.38(18) . . ?
O6 Mo1 O2 90.4(2) . . ?
O6 Mo1 O2 133.0(3) 2_556 . ?
O4 Mo1 O2 133.1(3) 2_556 . ?
O4 Mo1 O2 90.2(2) . . ?
O5 Mo1 O2 87.6(2) . . ?
O5 Mo1 O2 47.8(2) 2_556 . ?
O3 Mo1 O2 47.66(19) 2_556 . ?
O3 Mo1 O2 87.6(2) . . ?
O2 Mo1 O2 106.0(3) 2_556 . ?
O4 O1 O6 122.9(4) 2_556 2_556 ?
O4 O1 C2 65.8(5) 2_556 2_556 ?
O6 O1 C2 168.3(6) 2_556 2_556 ?
O4 O1 C1 169.2(6) 2_556 . ?
O6 O1 C1 65.1(5) 2_556 . ?
C2 O1 C1 105.4(7) 2_556 . ?
O4 O1 Mo1 67.1(2) 2_556 . ?
O6 O1 Mo1 66.9(3) 2_556 . ?
C2 O1 Mo1 124.7(5) 2_556 . ?
C1 O1 Mo1 123.6(5) . . ?
C3 O3 O5 139.4(6) 2_556 2_556 ?
C3 O3 C5 89.1(6) 2_556 . ?
O5 O3 C5 60.7(4) 2_556 . ?
C3 O3 O2 60.7(5) 2_556 2_556 ?
O5 O3 O2 120.3(4) 2_556 2_556 ?
C5 O3 O2 133.6(5) . 2_556 ?
C3 O3 Mo1 127.0(5) 2_556 . ?
O5 O3 Mo1 66.7(2) 2_556 . ?
C5 O3 Mo1 125.9(5) . . ?
O2 O3 Mo1 66.6(2) 2_556 . ?
O1 O6 O4 118.7(4) 2_556 2_556 ?
O1 O6 C1 58.0(5) 2_556 2_556 ?
O4 O6 C1 172.0(6) 2_556 2_556 ?
O1 O6 C6 176.8(5) 2_556 . ?
O4 O6 C6 62.0(5) 2_556 . ?
C1 O6 C6 120.8(6) 2_556 . ?
O1 O6 Mo1 65.6(2) 2_556 . ?
O4 O6 Mo1 65.0(2) 2_556 . ?
C1 O6 Mo1 116.6(5) 2_556 . ?
C6 O6 Mo1 116.8(5) . . ?
C3 O2 C4 99.1(6) . 2_556 ?
C3 O2 O3 58.2(5) . 2_556 ?
C4 O2 O3 140.5(6) 2_556 2_556 ?
C3 O2 O5 141.2(6) . 2_556 ?
C4 O2 O5 56.7(5) 2_556 2_556 ?
O3 O2 O5 119.4(4) 2_556 2_556 ?
C3 O2 Mo1 123.7(5) . . ?
C4 O2 Mo1 122.0(5) 2_556 . ?
O3 O2 Mo1 65.7(2) 2_556 . ?
O5 O2 Mo1 65.6(2) 2_556 . ?
O1 O4 O6 118.4(4) 2_556 2_556 ?
O1 O4 C2 58.3(5) 2_556 . ?
O6 O4 C2 171.4(6) 2_556 . ?
O1 O4 C6 176.8(5) 2_556 2_556 ?
O6 O4 C6 61.8(5) 2_556 2_556 ?
C2 O4 C6 120.9(6) . 2_556 ?
O1 O4 Mo1 65.6(2) 2_556 . ?
O6 O4 Mo1 64.8(2) 2_556 . ?
C2 O4 Mo1 117.1(5) . . ?
C6 O4 Mo1 116.5(5) 2_556 . ?
C4 O5 O3 138.0(6) . 2_556 ?
C4 O5 C5 87.2(6) . 2_556 ?
O3 O5 C5 60.9(4) 2_556 2_556 ?
C4 O5 O2 61.8(5) . 2_556 ?
O3 O5 O2 120.3(4) 2_556 2_556 ?
C5 O5 O2 133.3(5) 2_556 2_556 ?
C4 O5 Mo1 128.0(5) . . ?
O3 O5 Mo1 66.9(2) 2_556 . ?
C5 O5 Mo1 126.3(5) 2_556 . ?
O2 O5 Mo1 66.6(2) 2_556 . ?
O1 C1 O6 56.9(4) . 2_556 ?
O3 C3 O2 61.1(4) 2_556 . ?
O5 C4 O2 61.4(4) . 2_556 ?
O3 C5 O5 58.4(4) . 2_556 ?
C6 C6 O4 151.4(14) 2_456 2_556 ?
C6 C6 O6 151.9(14) 2_456 . ?
O4 C6 O6 56.2(4) 2_556 . ?
O1 C2 O4 55.9(4) 2_556 . ?

loop_
_geom_bond_atom_site_label_1
_geom_bond_atom_site_label_2
_geom_bond_distance
_geom_bond_site_symmetry_2
_geom_bond_publ_flag
Mo1 O1 1.862(4) 2_556 ?
Mo1 O1 1.862(4) . ?
Mo1 O6 1.880(5) . ?
Mo1 O6 1.880(5) 2_556 ?
Mo1 O4 1.884(4) 2_556 ?
Mo1 O4 1.884(4) . ?
Mo1 O5 1.894(4) . ?
Mo1 O5 1.894(4) 2_556 ?
Mo1 O3 1.897(4) 2_556 ?
Mo1 O3 1.897(4) . ?
Mo1 O2 1.909(4) 2_556 ?
Mo1 O2 1.909(4) . ?
O1 O4 1.502(7) 2_556 ?
O1 O6 1.508(7) 2_556 ?
O1 C2 1.544(11) 2_556 ?
O1 C1 1.526(10) . ?
O3 C3 1.494(10) 2_556 ?
O3 O5 1.496(6) 2_556 ?
O3 C5 1.535(9) . ?
O3 O2 1.538(6) 2_556 ?
O6 O1 1.508(7) 2_556 ?
O6 O4 1.597(8) 2_556 ?
O6 C1 1.632(11) 2_556 ?
O6 C6 1.693(10) . ?
O2 C3 1.532(10) . ?
O2 C4 1.546(10) 2_556 ?
O2 O3 1.538(6) 2_556 ?
O2 O5 1.540(6) 2_556 ?
O4 O1 1.502(7) 2_556 ?
O4 O6 1.597(8) 2_556 ?
O4 C2 1.654(11) . ?
O4 C6 1.696(10) 2_556 ?
O5 C4 1.467(10) . ?
O5 O3 1.496(6) 2_556 ?
O5 C5 1.532(10) 2_556 ?
O5 O2 1.540(6) 2_556 ?
C1 O6 1.632(11) 2_556 ?
C3 O3 1.494(10) 2_556 ?
C4 O2 1.546(10) 2_556 ?
C5 O5 1.532(9) 2_556 ?
C6 C6 1.471(16) 2_456 ?
C6 O4 1.696(10) 2_556 ?
C2 O1 1.544(11) 2_556 ?
